data_2237348
loop_
_publ_author_name
'Jashari, Ahmed'
'Popovski, Emil'
'Mikhova, Bozhana'
'Nikolova, Rositsa P.'
'Shivachev, Boris L.'

_publ_section_title
;
 3-[2-(5-<i>tert</i>-Butyl-1,2-oxazol-3-yl)hydrazinylidene]chroman-2,4-dione
;
_journal_coeditor_code KP2443
_journal_issue 2
_journal_name_full 'Acta Crystallographica Section E'
_journal_page_first o258
_journal_paper_doi 10.1107/S1600536813000858
_journal_volume 69
_journal_year 2013
_chemical_formula_iupac 'C16 H15 N3 O4'
_chemical_formula_moiety 'C16 H15 N3 O4'
_chemical_formula_sum 'C16 H15 N3 O4'
_chemical_formula_weight 313.31
_chemical_melting_point 419
_chemical_name_systematic
;
3-[2-(5-<i>tert</i>-Butyl-1,2-oxazol-3-yl)hydrazinylidene]chroman-2,4-dione
;
_space_group_crystal_system monoclinic
_space_group_IT_number 14
_space_group_name_Hall '-P 2ybc'
_space_group_name_H-M_alt 'P 1 21/c 1'
_symmetry_space_group_name_Hall '-P 2ybc'
_symmetry_space_group_name_H-M 'P 1 21/c 1'
_atom_sites_solution_hydrogens geom
_atom_sites_solution_primary direct
_atom_sites_solution_secondary difmap
_cell_angle_alpha 90.00
_cell_angle_beta 100.49(8)
_cell_angle_gamma 90.00
_cell_formula_units_Z 4
_cell_length_a 13.431(14)
_cell_length_b 9.1803(9)
_cell_length_c 12.638(4)
_cell_measurement_reflns_used 4079
_cell_measurement_temperature 290(2)
_cell_measurement_theta_max 29.40
_cell_measurement_theta_min 3.0029
_cell_volume 1532.2(17)
_computing_cell_refinement
;
CrysAlis PRO (Agilent, 2010)
;
_computing_data_collection
;
CrysAlis PRO (Agilent, 2010)
;
_computing_data_reduction
;
CrysAlis PRO (Agilent, 2010)
;
_computing_molecular_graphics
;
ORTEP-3 for Windows (Farrugia, 2012) and Mercury (Macrae <i>et al.</i>,
2006)
;
_computing_publication_material
;
WinGX (Farrugia, 2012)
;
_computing_structure_refinement
;
SHELXL97 (Sheldrick, 2008)
;
_computing_structure_solution
;
SHELXS97 (Sheldrick, 2008)
;
_diffrn_ambient_temperature 290(2)
_diffrn_detector_area_resol_mean 10.3974
_diffrn_measured_fraction_theta_full 0.9973
_diffrn_measured_fraction_theta_max 0.9731
_diffrn_measurement_device_type 'Agilent SuperNova (Dual, Cu at zero, Atlas)'
_diffrn_measurement_method '\w scans'
_diffrn_radiation_monochromator mirror
_diffrn_radiation_source 'SuperNova (Mo) X-ray Source'
_diffrn_radiation_type 'Mo K\a'
_diffrn_radiation_wavelength 0.7107
_diffrn_reflns_av_R_equivalents 0.0852
_diffrn_reflns_av_sigmaI/netI 0.0474
_diffrn_reflns_limit_h_max 18
_diffrn_reflns_limit_h_min -16
_diffrn_reflns_limit_k_max 12
_diffrn_reflns_limit_k_min -11
_diffrn_reflns_limit_l_max 16
_diffrn_reflns_limit_l_min -15
_diffrn_reflns_number 13050
_diffrn_reflns_theta_full 26.00
_diffrn_reflns_theta_max 29.40
_diffrn_reflns_theta_min 3.01
_exptl_absorpt_coefficient_mu 0.100
_exptl_absorpt_correction_T_max 1.00000
_exptl_absorpt_correction_T_min 0.58378
_exptl_absorpt_correction_type multi-scan
_exptl_absorpt_process_details
;
(CrysAlis PRO; Agilent, 2010)
;
_exptl_crystal_colour yellow
_exptl_crystal_density_diffrn 1.358
_exptl_crystal_density_method 'not measured'
_exptl_crystal_description prism
_exptl_crystal_F_000 656
_exptl_crystal_size_max 0.28
_exptl_crystal_size_mid 0.26
_exptl_crystal_size_min 0.21
_refine_diff_density_max 0.225
_refine_diff_density_min -0.160
_refine_ls_extinction_method none
_refine_ls_goodness_of_fit_ref 1.090
_refine_ls_hydrogen_treatment mixed
_refine_ls_matrix_type full
_refine_ls_number_parameters 215
_refine_ls_number_reflns 3010
_refine_ls_number_restraints 0
_refine_ls_restrained_S_all 1.090
_refine_ls_R_factor_all 0.1010
_refine_ls_R_factor_gt 0.0718
_refine_ls_shift/su_max 0.000
_refine_ls_shift/su_mean 0.000
_refine_ls_structure_factor_coef Fsqd
_refine_ls_weighting_details 'calc w=1/[\s^2^(Fo^2^)+(0.0555P)^2^+1.4334P] where P=(Fo^2^+2Fc^2^)/3'
_refine_ls_weighting_scheme calc
_refine_ls_wR_factor_gt 0.1659
_refine_ls_wR_factor_ref 0.1813
_reflns_number_gt 2148
_reflns_number_total 3010
_reflns_threshold_expression I>2sigma(I)
_cod_data_source_file kp2443.cif
_cod_data_source_block I
_cod_original_cell_volume 1532.3(17)
_cod_database_code 2237348
_cod_database_fobs_code 2237348

loop_
_space_group_symop_id
_space_group_symop_operation_xyz
1 'x, y, z'
2 '-x, y+1/2, -z+1/2'
3 '-x, -y, -z'
4 'x, -y-1/2, z-1/2'

loop_
_atom_site_type_symbol
_atom_site_label
_atom_site_fract_x
_atom_site_fract_y
_atom_site_fract_z
_atom_site_U_iso_or_equiv
_atom_site_adp_type
_atom_site_calc_flag
_atom_site_refinement_flags
_atom_site_occupancy
_atom_site_symmetry_multiplicity
C C1 0.1628(2) 0.3116(3) 0.0511(2) 0.0362(6) Uani d . 1 1
C C2 0.1605(2) 0.4578(3) 0.0958(2) 0.0384(6) Uani d . 1 1
C C3 0.1281(2) 0.5746(3) 0.0182(2) 0.0369(6) Uani d . 1 1
C C4 0.1307(2) 0.7207(3) 0.0498(3) 0.0467(7) Uani d . 1 1
H H4 0.1511 0.7448 0.1219 0.056 Uiso calc R 1 1
C C5 0.1035(3) 0.8282(3) -0.0247(3) 0.0571(9) Uani d . 1 1
H H5 0.1074 0.9254 -0.0035 0.068 Uiso calc R 1 1
C C6 0.0701(3) 0.7922(4) -0.1321(3) 0.0580(9) Uani d . 1 1
H H6 0.0509 0.8657 -0.1823 0.070 Uiso calc R 1 1
C C7 0.0651(3) 0.6488(4) -0.1651(3) 0.0508(8) Uani d . 1 1
H H7 0.0421 0.6250 -0.2369 0.061 Uiso calc R 1 1
C C8 0.0948(2) 0.5405(3) -0.0893(2) 0.0389(6) Uani d . 1 1
C C9 0.1240(2) 0.2823(3) -0.0636(2) 0.0402(6) Uani d . 1 1
C C10 0.2869(2) 0.0916(3) 0.2637(2) 0.0408(6) Uani d . 1 1
C C11 0.3172(2) -0.0401(3) 0.2229(2) 0.0421(7) Uani d . 1 1
H H11 0.3060 -0.0719 0.1519 0.051 Uiso calc R 1 1
C C12 0.3667(2) -0.1101(3) 0.3116(2) 0.0432(7) Uani d . 1 1
C C13 0.4211(3) -0.2535(3) 0.3317(3) 0.0494(8) Uani d . 1 1
C C14 0.5276(3) -0.2268(4) 0.3960(3) 0.0741(12) Uani d . 1 1
H H14A 0.5637 -0.1627 0.3563 0.111 Uiso calc R 1 1
H H14B 0.5630 -0.3178 0.4080 0.111 Uiso calc R 1 1
H H14C 0.5229 -0.1831 0.4639 0.111 Uiso calc R 1 1
C C15 0.3615(4) -0.3513(5) 0.3961(4) 0.0790(12) Uani d . 1 1
H H15A 0.3550 -0.3036 0.4621 0.118 Uiso calc R 1 1
H H15B 0.3967 -0.4419 0.4119 0.118 Uiso calc R 1 1
H H15C 0.2954 -0.3696 0.3546 0.118 Uiso calc R 1 1
C C16 0.4268(4) -0.3246(5) 0.2235(3) 0.0769(12) Uani d . 1 1
H H16A 0.3597 -0.3363 0.1827 0.115 Uiso calc R 1 1
H H16B 0.4586 -0.4183 0.2356 0.115 Uiso calc R 1 1
H H16C 0.4657 -0.2640 0.1844 0.115 Uiso calc R 1 1
N N1 0.20237(19) 0.1960(3) 0.10479(18) 0.0390(5) Uani d . 1 1
N N2 0.2352(2) 0.2092(3) 0.20786(19) 0.0429(6) Uani d . 1 1
N N3 0.3136(2) 0.1048(3) 0.3673(2) 0.0549(7) Uani d . 1 1
O O1 0.08744(16) 0.3990(2) -0.12688(14) 0.0433(5) Uani d . 1 1
O O2 0.18801(19) 0.4820(2) 0.19257(15) 0.0562(6) Uani d . 1 1
O O3 0.36552(18) -0.0258(3) 0.39890(16) 0.0558(6) Uani d . 1 1
O O9 0.1194(2) 0.1661(2) -0.10662(17) 0.0594(7) Uani d . 1 1
H H2 0.231(3) 0.296(5) 0.238(3) 0.076(13) Uiso d . 1 1

loop_
_atom_site_aniso_label
_atom_site_aniso_U_11
_atom_site_aniso_U_22
_atom_site_aniso_U_33
_atom_site_aniso_U_12
_atom_site_aniso_U_13
_atom_site_aniso_U_23
C1 0.0388(15) 0.0349(14) 0.0353(14) -0.0036(11) 0.0082(11) 0.0027(10)
C2 0.0438(16) 0.0395(15) 0.0313(13) -0.0033(12) 0.0057(11) 0.0029(11)
C3 0.0358(14) 0.0379(14) 0.0372(13) -0.0038(11) 0.0071(11) 0.0043(11)
C4 0.0489(18) 0.0393(16) 0.0515(17) -0.0027(13) 0.0079(14) -0.0030(13)
C5 0.064(2) 0.0336(16) 0.076(2) -0.0014(14) 0.0165(19) 0.0061(14)
C6 0.055(2) 0.0499(19) 0.067(2) 0.0043(15) 0.0054(17) 0.0252(16)
C7 0.0509(19) 0.0549(19) 0.0435(16) 0.0002(15) 0.0000(14) 0.0131(14)
C8 0.0362(14) 0.0378(14) 0.0420(14) -0.0032(11) 0.0047(12) 0.0046(11)
C9 0.0434(16) 0.0399(15) 0.0374(14) -0.0035(12) 0.0072(12) 0.0014(12)
C10 0.0366(14) 0.0439(16) 0.0408(14) 0.0000(12) 0.0043(11) 0.0022(12)
C11 0.0395(15) 0.0507(17) 0.0341(13) -0.0037(13) 0.0011(11) 0.0016(12)
C12 0.0389(16) 0.0498(18) 0.0394(15) 0.0017(12) 0.0034(12) -0.0018(12)
C13 0.0468(18) 0.0475(18) 0.0500(17) 0.0080(14) -0.0015(14) -0.0013(13)
C14 0.048(2) 0.070(2) 0.091(3) 0.0149(18) -0.0216(19) -0.004(2)
C15 0.088(3) 0.060(2) 0.087(3) 0.002(2) 0.011(2) 0.016(2)
C16 0.082(3) 0.072(3) 0.073(3) 0.025(2) 0.006(2) -0.018(2)
N1 0.0403(13) 0.0437(13) 0.0329(11) -0.0042(10) 0.0064(10) 0.0017(9)
N2 0.0500(15) 0.0410(14) 0.0355(12) 0.0030(11) 0.0022(11) 0.0009(10)
N3 0.0614(18) 0.0571(17) 0.0414(14) 0.0205(13) -0.0029(12) -0.0005(12)
O1 0.0517(12) 0.0418(11) 0.0336(10) -0.0026(9) 0.0000(9) 0.0015(8)
O2 0.0862(18) 0.0425(12) 0.0360(11) -0.0027(11) 0.0010(11) -0.0033(9)
O3 0.0627(15) 0.0603(14) 0.0393(11) 0.0232(11) -0.0041(10) 0.0009(10)
O9 0.0917(19) 0.0402(12) 0.0429(12) -0.0031(11) 0.0028(12) -0.0056(9)

loop_
_atom_type_symbol
_atom_type_description
_atom_type_scat_dispersion_real
_atom_type_scat_dispersion_imag
_atom_type_scat_source
C C 0.0033 0.0016 'International Tables Vol C Tables 4.2.6.8 and 6.1.1.4'
H H 0.0000 0.0000 'International Tables Vol C Tables 4.2.6.8 and 6.1.1.4'
N N 0.0061 0.0033 'International Tables Vol C Tables 4.2.6.8 and 6.1.1.4'
O O 0.0106 0.0060 'International Tables Vol C Tables 4.2.6.8 and 6.1.1.4'

loop_
_geom_angle_atom_site_label_1
_geom_angle_atom_site_label_2
_geom_angle_atom_site_label_3
_geom_angle
N1 C1 C2 125.2(2)
N1 C1 C9 113.4(2)
C2 C1 C9 121.4(2)
O2 C2 C1 121.8(2)
O2 C2 C3 122.1(3)
C1 C2 C3 116.0(2)
C8 C3 C4 118.9(3)
C8 C3 C2 119.6(2)
C4 C3 C2 121.5(3)
C5 C4 C3 120.5(3)
C5 C4 H4 119.8
C3 C4 H4 119.8
C4 C5 C6 119.9(3)
C4 C5 H5 120.0
C6 C5 H5 120.0
C7 C6 C5 120.8(3)
C7 C6 H6 119.6
C5 C6 H6 119.6
C6 C7 C8 118.9(3)
C6 C7 H7 120.5
C8 C7 H7 120.5
O1 C8 C3 122.7(2)
O1 C8 C7 116.3(3)
C3 C8 C7 121.0(3)
O9 C9 O1 116.7(3)
O9 C9 C1 126.2(3)
O1 C9 C1 117.1(2)
N3 C10 C11 113.9(3)
N3 C10 N2 117.1(3)
C11 C10 N2 129.0(3)
C12 C11 C10 103.6(2)
C12 C11 H11 128.2
C10 C11 H11 128.2
O3 C12 C11 109.1(3)
O3 C12 C13 116.1(2)
C11 C12 C13 134.8(3)
C12 C13 C16 108.9(3)
C12 C13 C14 109.1(3)
C16 C13 C14 110.4(3)
C12 C13 C15 108.6(3)
C16 C13 C15 109.9(3)
C14 C13 C15 109.9(3)
C13 C14 H14A 109.5
C13 C14 H14B 109.5
H14A C14 H14B 109.5
C13 C14 H14C 109.5
H14A C14 H14C 109.5
H14B C14 H14C 109.5
C13 C15 H15A 109.5
C13 C15 H15B 109.5
H15A C15 H15B 109.5
C13 C15 H15C 109.5
H15A C15 H15C 109.5
H15B C15 H15C 109.5
C13 C16 H16A 109.5
C13 C16 H16B 109.5
H16A C16 H16B 109.5
C13 C16 H16C 109.5
H16A C16 H16C 109.5
H16B C16 H16C 109.5
N2 N1 C1 118.1(2)
N1 N2 C10 118.5(3)
N1 N2 H2 118(3)
C10 N2 H2 123(3)
C10 N3 O3 103.7(2)
C9 O1 C8 122.6(2)
C12 O3 N3 109.6(2)

loop_
_geom_bond_atom_site_label_1
_geom_bond_atom_site_label_2
_geom_bond_distance
C1 N1 1.319(4)
C1 C2 1.459(4)
C1 C9 1.473(4)
C2 O2 1.231(3)
C2 C3 1.465(4)
C3 C8 1.386(4)
C3 C4 1.397(4)
C4 C5 1.367(5)
C4 H4 0.9300
C5 C6 1.390(5)
C5 H5 0.9300
C6 C7 1.379(5)
C6 H6 0.9300
C7 C8 1.388(4)
C7 H7 0.9300
C8 O1 1.381(3)
C9 O9 1.194(3)
C9 O1 1.373(3)
C10 N3 1.299(4)
C10 C11 1.404(4)
C10 N2 1.403(4)
C11 C12 1.356(4)
C11 H11 0.9300
C12 O3 1.350(4)
C12 C13 1.505(4)
C13 C16 1.530(5)
C13 C14 1.531(5)
C13 C15 1.531(6)
C14 H14A 0.9600
C14 H14B 0.9600
C14 H14C 0.9600
C15 H15A 0.9600
C15 H15B 0.9600
C15 H15C 0.9600
C16 H16A 0.9600
C16 H16B 0.9600
C16 H16C 0.9600
N1 N2 1.303(3)
N2 H2 0.89(4)
N3 O3 1.408(3)

loop_
_geom_hbond_atom_site_label_D
_geom_hbond_atom_site_label_H
_geom_hbond_atom_site_label_A
_geom_hbond_site_symmetry_A
_geom_hbond_distance_DH
_geom_hbond_distance_HA
_geom_hbond_distance_DA
_geom_hbond_angle_DHA
N2 H2 O2 . 0.89(4) 1.86(4) 2.581(3) 137(4)
N2 H2 O9 4_566 0.89(4) 2.70(4) 3.249(4) 121(3)

loop_
_geom_torsion_atom_site_label_1
_geom_torsion_atom_site_label_2
_geom_torsion_atom_site_label_3
_geom_torsion_atom_site_label_4
_geom_torsion
N1 C1 C2 O2 -7.1(5)
C9 C1 C2 O2 176.2(3)
N1 C1 C2 C3 170.3(3)
C9 C1 C2 C3 -6.4(4)
O2 C2 C3 C8 -177.9(3)
C1 C2 C3 C8 4.8(4)
O2 C2 C3 C4 2.7(4)
C1 C2 C3 C4 -174.7(3)
C8 C3 C4 C5 -1.8(5)
C2 C3 C4 C5 177.7(3)
C3 C4 C5 C6 1.9(5)
C4 C5 C6 C7 -0.7(6)
C5 C6 C7 C8 -0.6(5)
C4 C3 C8 O1 -178.3(3)
C2 C3 C8 O1 2.2(4)
C4 C3 C8 C7 0.5(4)
C2 C3 C8 C7 -179.0(3)
C6 C7 C8 O1 179.6(3)
C6 C7 C8 C3 0.7(5)
N1 C1 C9 O9 5.7(5)
C2 C1 C9 O9 -177.3(3)
N1 C1 C9 O1 -175.9(2)
C2 C1 C9 O1 1.2(4)
N3 C10 C11 C12 -0.2(4)
N2 C10 C11 C12 177.9(3)
C10 C11 C12 O3 0.2(3)
C10 C11 C12 C13 -178.8(4)
O3 C12 C13 C16 -172.7(3)
C11 C12 C13 C16 6.2(5)
O3 C12 C13 C14 -52.1(4)
C11 C12 C13 C14 126.8(4)
O3 C12 C13 C15 67.7(4)
C11 C12 C13 C15 -113.4(4)
C2 C1 N1 N2 5.7(4)
C9 C1 N1 N2 -177.3(3)
C1 N1 N2 C10 -173.5(3)
N3 C10 N2 N1 -176.1(3)
C11 C10 N2 N1 5.8(5)
C11 C10 N3 O3 0.2(4)
N2 C10 N3 O3 -178.2(2)
O9 C9 O1 C8 -175.2(3)
C1 C9 O1 C8 6.2(4)
C3 C8 O1 C9 -8.2(4)
C7 C8 O1 C9 173.0(3)
C11 C12 O3 N3 -0.1(4)
C13 C12 O3 N3 179.1(3)
C10 N3 O3 C12 -0.1(4)
